data_4302890
loop_
_publ_author_name
'T. V. Brinzari'
'C. Tian'
'G. J. Halder'
'J. L. Musfeldt'
'M.-H. Whangbo'
'J. A. Schlueter'

_publ_contact_author_address
;
Materials Science Division
Argonne National Laboratory
Argonne, IL 60439-4831, USA
;
_publ_contact_author_email JASchlueter@anl.gov
_publ_contact_author_fax '(630) 252-9151'
_publ_contact_author_name 'Dr. John Schlueter'
_publ_contact_author_phone '(630) 252-3588'
_publ_section_title
;
Color Properties and Structural Phase Transition in Penta- And
Hexacoordinate Isothiocyanato Ni(II) Compounds
;
_journal_name_full 'Inorganic Chemistry'
_journal_page_first 7650
_journal_page_last 7658
_journal_paper_doi 10.1021/ic802120n
_journal_volume 48
_journal_year 2009
_chemical_compound_source 'synthesis as described'
_chemical_formula_moiety '3(C16 H36 N 1+), C5 N5 Ni S5 3-'
_chemical_formula_sum 'C53 H108 N8 Ni S5'
_chemical_formula_weight 1076.48
_chemical_melting_point 379
_chemical_name_common
; 
Tetrabutylammonium tetrathiocyanato nickalate(II) 
;
_chemical_name_systematic
; 
Tetrabutylammonium tetrathiocyanato nickalate(II) 
;
_space_group_IT_number 61
_symmetry_cell_setting orthorhombic
_symmetry_Int_Tables_number 61
_symmetry_space_group_name_Hall '-P 2ac 2ab'
_symmetry_space_group_name_H-M 'P b c a'
_atom_sites_solution_hydrogens geom
_atom_sites_solution_primary direct
_atom_sites_solution_secondary difmap
_audit_creation_method 'manual editing of SHELXL-97 cif file'
_cell_angle_alpha 90.00
_cell_angle_beta 90.00
_cell_angle_gamma 90.00
_cell_formula_units_Z 8
_cell_length_a 22.2269(8)
_cell_length_b 24.5812(9)
_cell_length_c 25.0002(9)
_cell_measurement_reflns_used 1881
_cell_measurement_temperature 298(2)
_cell_measurement_theta_max 18.721
_cell_measurement_theta_min 2.452
_cell_volume 13659.2(9)
_computing_cell_refinement 'SAINT (Bruker, 2001)'
_computing_data_collection 'SMART (Siemens, 1997-1998)'
_computing_data_reduction 'SAINT (Bruker, 2001)'
_computing_molecular_graphics 'SHELXTL (Sheldrick, 2001)'
_computing_publication_material
;
SHELXTL (Sheldrick, 2001), PLATON (Spek, 2003)
;
_computing_structure_refinement 'SHELXTL (Sheldrick, 2001)'
_computing_structure_solution 'SHELXTL (Sheldrick, 2001)'
_diffrn_ambient_temperature 298(2)
_diffrn_measured_fraction_theta_full 1.000
_diffrn_measured_fraction_theta_max 1.000
_diffrn_measurement_device_type 'Siemens SMART CCD'
_diffrn_measurement_method 'area detector \w scans'
_diffrn_radiation_monochromator graphite
_diffrn_radiation_source 'fine-focus sealed tube'
_diffrn_radiation_type MoK\a
_diffrn_radiation_wavelength 0.71073
_diffrn_reflns_av_R_equivalents 0.1001
_diffrn_reflns_av_sigmaI/netI 0.0452
_diffrn_reflns_limit_h_max 24
_diffrn_reflns_limit_h_min -24
_diffrn_reflns_limit_k_max 27
_diffrn_reflns_limit_k_min -27
_diffrn_reflns_limit_l_max 27
_diffrn_reflns_limit_l_min -27
_diffrn_reflns_number 99591
_diffrn_reflns_theta_full 23.26
_diffrn_reflns_theta_max 23.26
_diffrn_reflns_theta_min 1.48
_diffrn_standards_decay_% 0
_diffrn_standards_number 0
_exptl_absorpt_coefficient_mu 0.472
_exptl_absorpt_correction_T_max 0.952
_exptl_absorpt_correction_T_min 0.882
_exptl_absorpt_correction_type integration
_exptl_absorpt_process_details
;
(Sheldrick, 2001)
;
_exptl_crystal_colour green
_exptl_crystal_density_diffrn 1.047
_exptl_crystal_density_method 'not measured'
_exptl_crystal_description block
_exptl_crystal_F_000 4720
_exptl_crystal_size_max 0.28
_exptl_crystal_size_mid 0.22
_exptl_crystal_size_min 0.12
_refine_diff_density_max 0.396
_refine_diff_density_min -0.329
_refine_diff_density_rms 0.049
_refine_ls_extinction_method none
_refine_ls_goodness_of_fit_ref 1.196
_refine_ls_hydrogen_treatment constr
_refine_ls_matrix_type full
_refine_ls_number_parameters 604
_refine_ls_number_reflns 9811
_refine_ls_number_restraints 3
_refine_ls_R_factor_all 0.1445
_refine_ls_R_factor_gt 0.0615
_refine_ls_structure_factor_coef Fsqd
_refine_ls_weighting_details 'calc w=1/[\s^2^(Fo^2^)+(0.0633P)^2^+10.0000P] where P=(Fo^2^+2Fc^2^)/3'
_refine_ls_weighting_scheme calc
_refine_ls_wR_factor_gt 0.1527
_refine_ls_wR_factor_ref 0.2003
_reflns_number_gt 4803
_reflns_number_total 9811
_reflns_threshold_expression >2sigma(I)
_cod_data_source_file ic802120n_si_002_1.cif
_cod_data_source_block TBANiNCS_RT
_cod_database_code 4302890

loop_
_symmetry_equiv_pos_as_xyz
'x, y, z'
'-x+1/2, -y, z+1/2'
'-x, y+1/2, -z+1/2'
'x+1/2, -y+1/2, -z'
'-x, -y, -z'
'x-1/2, y, -z-1/2'
'x, -y-1/2, z-1/2'
'-x-1/2, y-1/2, z'

loop_
_atom_site_label
_atom_site_type_symbol
_atom_site_fract_x
_atom_site_fract_y
_atom_site_fract_z
_atom_site_U_iso_or_equiv
_atom_site_adp_type
_atom_site_occupancy
_atom_site_symmetry_multiplicity
_atom_site_calc_flag
_atom_site_refinement_flags
_atom_site_disorder_assembly
_atom_site_disorder_group
Ni1 Ni 0.28102(3) 0.39343(3) 0.29200(3) 0.0722(3) Uani 1 1 d . . .
S1 S 0.46785(9) 0.38326(12) 0.38314(8) 0.1467(9) Uani 1 1 d . . .
S2 S 0.30735(10) 0.51975(9) 0.14897(8) 0.1222(7) Uani 1 1 d . . .
S3 S 0.17246(15) 0.52627(11) 0.39162(10) 0.1856(14) Uani 1 1 d . . .
S4 S 0.31643(9) 0.26668(8) 0.14925(7) 0.1086(6) Uani 1 1 d . . .
S5 S 0.13557(8) 0.27726(8) 0.37441(8) 0.1049(6) Uani 1 1 d . . .
N1 N 0.3583(2) 0.3881(2) 0.33088(19) 0.0896(15) Uani 1 1 d . . .
N2 N 0.3012(2) 0.4504(2) 0.2359(2) 0.0895(15) Uani 1 1 d . . .
N3 N 0.2413(2) 0.4520(2) 0.3364(2) 0.0969(16) Uani 1 1 d . . .
N4 N 0.2965(2) 0.3360(2) 0.23514(19) 0.0793(14) Uani 1 1 d . . .
N5 N 0.2299(2) 0.3384(2) 0.33268(19) 0.0818(14) Uani 1 1 d . . .
C1 C 0.4039(3) 0.3862(3) 0.3525(2) 0.0839(17) Uani 1 1 d . . .
C2 C 0.3033(3) 0.4790(3) 0.1997(3) 0.0793(17) Uani 1 1 d . . .
C3 C 0.2134(3) 0.4829(3) 0.3594(2) 0.093(2) Uani 1 1 d . . .
C4 C 0.3045(2) 0.3078(2) 0.1989(2) 0.0706(15) Uani 1 1 d . . .
C5 C 0.1905(3) 0.3131(2) 0.3496(2) 0.0744(16) Uani 1 1 d . . .
N20 N 0.49947(19) 0.4007(2) 0.19164(18) 0.0797(13) Uani 1 1 d . . .
C21 C 0.5662(2) 0.3984(2) 0.2061(2) 0.0827(16) Uani 1 1 d . . .
H21A H 0.5827 0.3648 0.1920 0.099 Uiso 1 1 calc R . .
H21B H 0.5864 0.4282 0.1883 0.099 Uiso 1 1 calc R . .
C22 C 0.5807(3) 0.4012(3) 0.2653(2) 0.097(2) Uani 1 1 d . . .
H22A H 0.5670 0.4359 0.2792 0.117 Uiso 1 1 calc R . .
H22B H 0.5587 0.3728 0.2837 0.117 Uiso 1 1 calc R . .
C23 C 0.6466(3) 0.3951(3) 0.2771(3) 0.0972(19) Uani 1 1 d . . .
H23A H 0.6686 0.4234 0.2584 0.117 Uiso 1 1 calc R . .
H23B H 0.6602 0.3603 0.2634 0.117 Uiso 1 1 calc R . .
C24 C 0.6609(3) 0.3984(3) 0.3361(3) 0.121(2) Uani 1 1 d . . .
H24A H 0.7035 0.3945 0.3413 0.181 Uiso 1 1 calc R . .
H24B H 0.6402 0.3698 0.3548 0.181 Uiso 1 1 calc R . .
H24C H 0.6480 0.4330 0.3498 0.181 Uiso 1 1 calc R . .
C25 C 0.4934(3) 0.3924(2) 0.1318(2) 0.0890(17) Uani 1 1 d . . .
H25A H 0.5159 0.4208 0.1137 0.107 Uiso 1 1 calc R . .
H25B H 0.5117 0.3579 0.1224 0.107 Uiso 1 1 calc R . .
C26 C 0.4297(3) 0.3929(3) 0.1111(3) 0.108(2) Uani 1 1 d . . .
H26A H 0.4100 0.4261 0.1227 0.130 Uiso 1 1 calc R . .
H26B H 0.4079 0.3624 0.1263 0.130 Uiso 1 1 calc R . .
C27 C 0.4275(4) 0.3894(4) 0.0508(3) 0.162(3) Uani 1 1 d . . .
H27A H 0.4496 0.4198 0.0357 0.194 Uiso 1 1 calc R . .
H27B H 0.4471 0.3562 0.0393 0.194 Uiso 1 1 calc R . .
C28 C 0.3648(5) 0.3902(5) 0.0297(4) 0.225(6) Uani 1 1 d . . .
H28A H 0.3657 0.3884 -0.0087 0.338 Uiso 1 1 calc R . .
H28B H 0.3452 0.4231 0.0407 0.338 Uiso 1 1 calc R . .
H28C H 0.3431 0.3594 0.0435 0.338 Uiso 1 1 calc R . .
C29 C 0.4732(3) 0.4555(3) 0.2076(3) 0.117(3) Uani 1 1 d . . .
H29A H 0.4809 0.4613 0.2454 0.141 Uiso 1 1 calc R . .
H29B H 0.4299 0.4542 0.2028 0.141 Uiso 1 1 calc R . .
C30 C 0.4983(4) 0.5048(4) 0.1758(5) 0.175(4) Uani 1 1 d . . .
H30A H 0.5417 0.5051 0.1799 0.210 Uiso 1 1 calc R . .
H30B H 0.4899 0.4987 0.1382 0.210 Uiso 1 1 calc R . .
C31 C 0.4760(5) 0.5579(6) 0.1898(6) 0.226(6) Uani 1 1 d . . .
H31A H 0.4865 0.5658 0.2267 0.272 Uiso 1 1 calc R . .
H31B H 0.4325 0.5581 0.1870 0.272 Uiso 1 1 calc R . .
C32 C 0.5019(6) 0.6018(4) 0.1538(6) 0.247(8) Uani 1 1 d . . .
H32A H 0.4865 0.6366 0.1644 0.370 Uiso 1 1 calc R . .
H32B H 0.4907 0.5946 0.1174 0.370 Uiso 1 1 calc R . .
H32C H 0.5450 0.6019 0.1568 0.370 Uiso 1 1 calc R . .
C33 C 0.4653(3) 0.3571(3) 0.2209(3) 0.103(2) Uani 1 1 d . . .
H33A H 0.4227 0.3613 0.2133 0.124 Uiso 1 1 calc R . .
H33B H 0.4709 0.3622 0.2590 0.124 Uiso 1 1 calc R . .
C34 C 0.4844(3) 0.2985(3) 0.2060(3) 0.122(3) Uani 1 1 d . . .
H34A H 0.4716 0.2911 0.1696 0.146 Uiso 1 1 calc R . .
H34B H 0.5280 0.2963 0.2068 0.146 Uiso 1 1 calc R . .
C35 C 0.4599(4) 0.2563(5) 0.2411(4) 0.166(4) Uani 1 1 d . . .
H35A H 0.4164 0.2587 0.2408 0.199 Uiso 1 1 calc R . .
H35B H 0.4734 0.2631 0.2774 0.199 Uiso 1 1 calc R . .
C36 C 0.4785(5) 0.1990(4) 0.2249(4) 0.180(5) Uani 1 1 d . . .
H36A H 0.4608 0.1732 0.2490 0.270 Uiso 1 1 calc R . .
H36B H 0.5216 0.1960 0.2263 0.270 Uiso 1 1 calc R . .
H36C H 0.4650 0.1918 0.1891 0.270 Uiso 1 1 calc R . .
N40 N 0.2440(2) 0.1479(2) 0.27296(19) 0.0854(14) Uani 1 1 d . . .
C41 C 0.2830(3) 0.0985(3) 0.2593(3) 0.108(2) Uani 1 1 d . . .
H41A H 0.3038 0.0878 0.2918 0.129 Uiso 1 1 calc R . .
H41B H 0.2562 0.0690 0.2499 0.129 Uiso 1 1 calc R . .
C42 C 0.3276(4) 0.1027(3) 0.2175(3) 0.119(2) Uani 1 1 d . . .
H42A H 0.3537 0.1334 0.2251 0.143 Uiso 1 1 calc R . .
H42B H 0.3074 0.1101 0.1839 0.143 Uiso 1 1 calc R . .
C43 C 0.3651(4) 0.0531(3) 0.2113(3) 0.125(3) Uani 1 1 d . . .
H43A H 0.3884 0.0483 0.2438 0.150 Uiso 1 1 calc R . .
H43B H 0.3383 0.0220 0.2083 0.150 Uiso 1 1 calc R . .
C44 C 0.4063(4) 0.0521(3) 0.1661(3) 0.158(3) Uani 1 1 d . . .
H44A H 0.4284 0.0185 0.1662 0.237 Uiso 1 1 calc R . .
H44B H 0.4338 0.0820 0.1688 0.237 Uiso 1 1 calc R . .
H44C H 0.3839 0.0550 0.1334 0.237 Uiso 1 1 calc R . .
C45 C 0.2103(3) 0.1662(3) 0.2238(3) 0.127(3) Uani 1 1 d . . .
H45A H 0.2402 0.1768 0.1976 0.152 Uiso 1 1 calc R . .
H45B H 0.1900 0.1344 0.2096 0.152 Uiso 1 1 calc R . .
C46 C 0.1671(4) 0.2085(4) 0.2257(4) 0.149(3) Uani 1 1 d . . .
H46A H 0.1858 0.2415 0.2390 0.179 Uiso 1 1 calc R . .
H46B H 0.1349 0.1986 0.2499 0.179 Uiso 1 1 calc R . .
C47 C 0.1415(5) 0.2188(5) 0.1701(6) 0.232(7) Uani 1 1 d D . .
H47A H 0.1757 0.2312 0.1492 0.278 Uiso 1 1 calc R . .
H47B H 0.1319 0.1829 0.1565 0.278 Uiso 1 1 calc R . .
C48 C 0.0947(6) 0.2509(6) 0.1533(7) 0.307(8) Uani 1 1 d D . .
H48A H 0.0906 0.2481 0.1152 0.460 Uiso 1 1 calc R . .
H48B H 0.1025 0.2881 0.1628 0.460 Uiso 1 1 calc R . .
H48C H 0.0581 0.2391 0.1702 0.460 Uiso 1 1 calc R . .
C49 C 0.2025(4) 0.1337(3) 0.3181(3) 0.129(3) Uani 1 1 d . . .
H49A H 0.2268 0.1204 0.3476 0.155 Uiso 1 1 calc R . .
H49B H 0.1832 0.1669 0.3300 0.155 Uiso 1 1 calc R . .
C50 C 0.1551(4) 0.0933(3) 0.3078(3) 0.139(3) Uani 1 1 d . . .
H50A H 0.1733 0.0598 0.2950 0.167 Uiso 1 1 calc R . .
H50B H 0.1285 0.1068 0.2800 0.167 Uiso 1 1 calc R . .
C51 C 0.1188(5) 0.0814(5) 0.3573(4) 0.213(6) Uani 1 1 d D . .
H51A H 0.1455 0.0667 0.3843 0.256 Uiso 1 1 calc R . .
H51B H 0.1030 0.1155 0.3710 0.256 Uiso 1 1 calc R . .
C52 C 0.0692(6) 0.0440(5) 0.3503(5) 0.285(8) Uani 1 1 d D . .
H52A H 0.0486 0.0394 0.3837 0.428 Uiso 1 1 calc R . .
H52B H 0.0842 0.0095 0.3382 0.428 Uiso 1 1 calc R . .
H52C H 0.0418 0.0584 0.3242 0.428 Uiso 1 1 calc R . .
C53 C 0.2841(3) 0.1953(3) 0.2910(3) 0.119(2) Uani 1 1 d . . .
H53A H 0.3051 0.2090 0.2597 0.143 Uiso 1 1 calc R . .
H53B H 0.2580 0.2243 0.3035 0.143 Uiso 1 1 calc R . .
C54 C 0.3289(3) 0.1848(3) 0.3326(3) 0.115(2) Uani 1 1 d . . .
H54A H 0.3604 0.1621 0.3177 0.138 Uiso 1 1 calc R . .
H54B H 0.3099 0.1646 0.3613 0.138 Uiso 1 1 calc R . .
C55 C 0.3564(4) 0.2341(3) 0.3551(3) 0.140(3) Uani 1 1 d . . .
H55A H 0.3252 0.2551 0.3727 0.167 Uiso 1 1 calc R . .
H55B H 0.3716 0.2560 0.3258 0.167 Uiso 1 1 calc R . .
C56 C 0.4064(4) 0.2251(4) 0.3940(4) 0.168(4) Uani 1 1 d . . .
H56A H 0.4214 0.2596 0.4061 0.251 Uiso 1 1 calc R . .
H56B H 0.4382 0.2052 0.3769 0.251 Uiso 1 1 calc R . .
H56C H 0.3917 0.2047 0.4240 0.251 Uiso 1 1 calc R . .
N60 N 0.2878(2) 0.3606(2) 0.50636(17) 0.0922(15) Uani 1 1 d . . .
C61 C 0.3126(4) 0.4029(3) 0.4675(3) 0.123(3) Uani 1 1 d . . .
H61A H 0.3497 0.3893 0.4520 0.147 Uiso 1 1 calc R . .
H61B H 0.2840 0.4081 0.4387 0.147 Uiso 1 1 calc R . .
C62 C 0.3250(6) 0.4574(5) 0.4938(5) 0.205(5) Uani 1 1 d D . .
H62A H 0.2941 0.4825 0.4818 0.246 Uiso 1 1 calc R . .
H62B H 0.3194 0.4527 0.5320 0.246 Uiso 1 1 calc R . .
C63 C 0.3823(7) 0.4840(8) 0.4863(7) 0.370(13) Uani 1 1 d D . .
H63A H 0.3884 0.4886 0.4481 0.444 Uiso 1 1 calc R . .
H63B H 0.4134 0.4594 0.4988 0.444 Uiso 1 1 calc R . .
C64 C 0.3926(8) 0.5370(5) 0.5119(5) 0.282(8) Uani 1 1 d . . .
H64A H 0.4278 0.5536 0.4969 0.423 Uiso 1 1 calc R . .
H64B H 0.3981 0.5320 0.5496 0.423 Uiso 1 1 calc R . .
H64C H 0.3584 0.5601 0.5058 0.423 Uiso 1 1 calc R . .
C65 C 0.3341(3) 0.3462(3) 0.5481(2) 0.105(2) Uani 1 1 d . . .
H65A H 0.3157 0.3218 0.5738 0.126 Uiso 1 1 calc R . .
H65B H 0.3450 0.3792 0.5672 0.126 Uiso 1 1 calc R . .
C66 C 0.3914(4) 0.3199(3) 0.5274(3) 0.122(2) Uani 1 1 d . . .
H66A H 0.3822 0.2835 0.5149 0.146 Uiso 1 1 calc R . .
H66B H 0.4062 0.3406 0.4972 0.146 Uiso 1 1 calc R . .
C67 C 0.4388(4) 0.3166(4) 0.5680(3) 0.155(3) Uani 1 1 d . . .
H67A H 0.4234 0.2971 0.5988 0.186 Uiso 1 1 calc R . .
H67B H 0.4491 0.3531 0.5795 0.186 Uiso 1 1 calc R . .
C68 C 0.4954(4) 0.2883(5) 0.5481(4) 0.208(5) Uani 1 1 d . . .
H68A H 0.5249 0.2877 0.5761 0.312 Uiso 1 1 calc R . .
H68B H 0.5112 0.3076 0.5178 0.312 Uiso 1 1 calc R . .
H68C H 0.4859 0.2517 0.5377 0.312 Uiso 1 1 calc R . .
C69 C 0.2721(3) 0.3090(3) 0.4738(2) 0.115(2) Uani 1 1 d . . .
H69A H 0.2462 0.3194 0.4443 0.138 Uiso 1 1 calc R . .
H69B H 0.3089 0.2946 0.4585 0.138 Uiso 1 1 calc R . .
C70 C 0.2410(4) 0.2633(4) 0.5053(3) 0.137(3) Uani 1 1 d . . .
H70A H 0.2612 0.2584 0.5394 0.165 Uiso 1 1 calc R . .
H70B H 0.1996 0.2733 0.5123 0.165 Uiso 1 1 calc R . .
C71 C 0.2428(5) 0.2118(5) 0.4747(4) 0.177(4) Uani 1 1 d . . .
H71A H 0.2842 0.1996 0.4714 0.213 Uiso 1 1 calc R . .
H71B H 0.2273 0.2179 0.4389 0.213 Uiso 1 1 calc R . .
C72 C 0.2056(6) 0.1679(5) 0.5022(6) 0.249(7) Uani 1 1 d . . .
H72A H 0.2079 0.1348 0.4820 0.374 Uiso 1 1 calc R . .
H72B H 0.1644 0.1795 0.5044 0.374 Uiso 1 1 calc R . .
H72C H 0.2210 0.1618 0.5376 0.374 Uiso 1 1 calc R . .
C73 C 0.2321(3) 0.3803(3) 0.5348(3) 0.116(2) Uani 1 1 d . . .
H73A H 0.2432 0.4103 0.5580 0.139 Uiso 1 1 calc R . .
H73B H 0.2172 0.3512 0.5574 0.139 Uiso 1 1 calc R . .
C74 C 0.1815(4) 0.3988(4) 0.4986(3) 0.140(3) Uani 1 1 d . . .
H74A H 0.1941 0.4308 0.4789 0.168 Uiso 1 1 calc R . .
H74B H 0.1724 0.3703 0.4730 0.168 Uiso 1 1 calc R . .
C75 C 0.1263(5) 0.4119(5) 0.5303(4) 0.211(6) Uani 1 1 d . . .
H75A H 0.1131 0.3791 0.5486 0.254 Uiso 1 1 calc R . .
H75B H 0.1368 0.4384 0.5575 0.254 Uiso 1 1 calc R . .
C76 C 0.0786(5) 0.4321(7) 0.5006(5) 0.298(9) Uani 1 1 d . . .
H76A H 0.0449 0.4387 0.5238 0.447 Uiso 1 1 calc R . .
H76B H 0.0674 0.4060 0.4738 0.447 Uiso 1 1 calc R . .
H76C H 0.0903 0.4655 0.4837 0.447 Uiso 1 1 calc R . .

loop_
_atom_site_aniso_label
_atom_site_aniso_U_11
_atom_site_aniso_U_22
_atom_site_aniso_U_33
_atom_site_aniso_U_23
_atom_site_aniso_U_13
_atom_site_aniso_U_12
Ni1 0.0756(5) 0.0770(5) 0.0639(4) -0.0035(4) 0.0056(4) 0.0014(4)
S1 0.0859(13) 0.248(3) 0.1067(14) -0.0110(16) -0.0149(11) -0.0080(15)
S2 0.1449(17) 0.1195(16) 0.1021(14) 0.0320(12) 0.0280(12) 0.0124(13)
S3 0.280(3) 0.142(2) 0.1344(19) 0.0252(16) 0.096(2) 0.103(2)
S4 0.1319(15) 0.1103(14) 0.0835(11) -0.0333(10) 0.0145(11) -0.0222(12)
S5 0.0853(11) 0.1103(14) 0.1191(14) 0.0352(11) -0.0028(10) -0.0110(10)
N1 0.081(3) 0.113(4) 0.075(3) -0.012(3) -0.001(3) 0.000(3)
N2 0.099(4) 0.084(4) 0.085(4) 0.001(3) 0.014(3) -0.008(3)
N3 0.109(4) 0.095(4) 0.086(4) -0.009(3) 0.017(3) 0.008(3)
N4 0.087(3) 0.083(4) 0.068(3) -0.006(3) 0.005(3) 0.002(3)
N5 0.084(4) 0.090(4) 0.071(3) 0.003(3) 0.001(3) -0.001(3)
C1 0.082(4) 0.108(5) 0.062(3) -0.009(3) 0.011(3) -0.004(4)
C2 0.077(4) 0.076(4) 0.084(4) -0.009(4) 0.019(3) -0.003(3)
C3 0.125(6) 0.085(5) 0.070(4) 0.013(3) 0.019(4) 0.016(4)
C4 0.067(3) 0.076(4) 0.069(4) 0.005(3) 0.003(3) -0.008(3)
C5 0.073(4) 0.083(4) 0.067(4) 0.003(3) -0.012(3) 0.009(3)
N20 0.062(3) 0.093(4) 0.084(3) -0.016(3) 0.010(2) 0.001(3)
C21 0.066(3) 0.081(4) 0.101(4) -0.012(4) 0.014(3) 0.006(3)
C22 0.079(4) 0.125(6) 0.089(4) -0.021(4) 0.002(3) -0.001(4)
C23 0.080(4) 0.103(5) 0.109(5) -0.006(4) 0.002(4) 0.007(4)
C24 0.109(5) 0.144(7) 0.108(5) -0.003(5) -0.010(4) 0.008(5)
C25 0.098(5) 0.082(4) 0.087(4) -0.006(4) 0.011(4) -0.013(4)
C26 0.111(5) 0.114(5) 0.099(5) -0.008(4) -0.014(4) -0.013(4)
C27 0.171(9) 0.203(10) 0.112(6) 0.000(7) -0.024(6) -0.022(7)
C28 0.243(13) 0.257(14) 0.176(10) 0.011(9) -0.112(10) -0.035(10)
C29 0.074(4) 0.140(7) 0.138(6) -0.056(6) -0.010(4) 0.034(5)
C30 0.127(7) 0.093(6) 0.305(14) -0.073(8) -0.001(8) 0.002(6)
C31 0.141(9) 0.199(13) 0.339(19) -0.084(13) -0.073(10) 0.040(9)
C32 0.268(15) 0.098(8) 0.37(2) 0.003(10) -0.115(15) -0.012(8)
C33 0.072(4) 0.145(7) 0.092(5) -0.012(5) 0.013(3) -0.017(4)
C34 0.110(5) 0.140(7) 0.115(6) 0.025(5) 0.009(5) -0.039(5)
C35 0.105(6) 0.236(12) 0.157(8) 0.091(9) -0.026(6) -0.049(7)
C36 0.204(11) 0.136(8) 0.199(10) 0.060(8) -0.062(8) -0.058(8)
N40 0.101(4) 0.079(3) 0.076(3) 0.004(3) 0.003(3) -0.004(3)
C41 0.120(6) 0.104(6) 0.099(5) -0.015(4) 0.002(5) -0.016(5)
C42 0.120(6) 0.120(6) 0.118(6) -0.009(5) -0.007(5) -0.021(5)
C43 0.124(6) 0.105(6) 0.147(7) -0.004(5) 0.005(6) 0.026(5)
C44 0.190(9) 0.139(8) 0.145(7) 0.017(6) 0.034(7) 0.016(7)
C45 0.110(6) 0.134(7) 0.136(7) 0.047(6) -0.016(5) -0.022(5)
C46 0.093(6) 0.163(8) 0.191(9) 0.071(7) 0.009(6) 0.016(6)
C47 0.126(8) 0.191(11) 0.38(2) 0.109(12) -0.073(10) 0.031(7)
C48 0.254(17) 0.268(18) 0.40(2) 0.054(17) 0.009(18) -0.048(14)
C49 0.145(7) 0.124(6) 0.119(6) 0.021(5) 0.018(5) -0.006(6)
C50 0.147(7) 0.112(6) 0.158(8) 0.032(6) -0.027(6) -0.035(5)
C51 0.211(11) 0.260(14) 0.169(9) 0.092(9) -0.006(9) -0.112(10)
C52 0.272(16) 0.305(18) 0.278(16) 0.132(14) -0.077(13) -0.097(14)
C53 0.136(6) 0.098(5) 0.125(6) -0.022(5) -0.006(5) -0.005(5)
C54 0.127(6) 0.106(6) 0.111(5) -0.026(5) -0.012(5) -0.012(5)
C55 0.147(7) 0.145(8) 0.126(6) -0.058(6) -0.001(6) -0.017(6)
C56 0.157(8) 0.186(9) 0.159(8) -0.057(7) -0.026(7) -0.009(7)
N60 0.116(4) 0.111(4) 0.050(3) 0.003(3) -0.002(3) 0.012(3)
C61 0.155(7) 0.134(7) 0.079(5) 0.034(5) 0.016(5) 0.018(5)
C62 0.250(14) 0.136(10) 0.229(13) 0.024(9) 0.060(11) -0.027(9)
C63 0.46(3) 0.29(2) 0.36(2) -0.141(19) 0.19(2) -0.07(2)
C64 0.46(3) 0.156(11) 0.227(14) -0.026(10) 0.038(15) -0.024(14)
C65 0.130(6) 0.126(6) 0.058(4) 0.009(4) -0.014(4) -0.010(5)
C66 0.133(6) 0.133(6) 0.098(5) 0.004(5) -0.016(5) 0.027(5)
C67 0.132(7) 0.199(10) 0.133(7) 0.018(7) -0.029(6) 0.007(7)
C68 0.144(8) 0.249(13) 0.230(12) 0.002(10) -0.032(8) 0.068(9)
C69 0.138(6) 0.141(7) 0.065(4) -0.013(5) -0.023(4) 0.017(5)
C70 0.177(8) 0.124(7) 0.111(6) -0.007(6) -0.028(6) -0.020(6)
C71 0.202(10) 0.160(9) 0.170(9) 0.000(8) -0.077(8) 0.013(8)
C72 0.254(14) 0.198(12) 0.295(17) 0.045(12) -0.052(12) -0.091(11)
C73 0.125(6) 0.148(7) 0.075(4) -0.017(4) 0.004(4) 0.013(5)
C74 0.129(7) 0.183(8) 0.109(6) 0.000(6) -0.011(5) 0.038(6)
C75 0.132(8) 0.366(17) 0.137(8) -0.053(9) -0.032(7) 0.089(9)
C76 0.159(11) 0.51(3) 0.228(14) -0.044(16) -0.037(10) 0.063(14)

loop_
_atom_type_symbol
_atom_type_description
_atom_type_scat_dispersion_real
_atom_type_scat_dispersion_imag
_atom_type_scat_source
C C 0.0033 0.0016 'International Tables Vol C Tables 4.2.6.8 and 6.1.1.4'
H H 0.0000 0.0000 'International Tables Vol C Tables 4.2.6.8 and 6.1.1.4'
N N 0.0061 0.0033 'International Tables Vol C Tables 4.2.6.8 and 6.1.1.4'
S S 0.1246 0.1234 'International Tables Vol C Tables 4.2.6.8 and 6.1.1.4'
Ni Ni 0.3393 1.1124 'International Tables Vol C Tables 4.2.6.8 and 6.1.1.4'

loop_
_geom_angle_atom_site_label_1
_geom_angle_atom_site_label_2
_geom_angle_atom_site_label_3
_geom_angle
_geom_angle_site_symmetry_1
_geom_angle_site_symmetry_3
_geom_angle_publ_flag
N1 Ni1 N3 99.0(2) . . ?
N1 Ni1 N2 101.1(2) . . ?
N3 Ni1 N2 89.1(2) . . ?
N1 Ni1 N4 98.64(19) . . ?
N3 Ni1 N4 162.3(2) . . ?
N2 Ni1 N4 87.65(19) . . ?
N1 Ni1 N5 101.2(2) . . ?
N3 Ni1 N5 87.4(2) . . ?
N2 Ni1 N5 157.6(2) . . ?
N4 Ni1 N5 89.00(19) . . ?
C1 N1 Ni1 177.9(6) . . ?
C2 N2 Ni1 167.4(5) . . ?
C3 N3 Ni1 172.8(6) . . ?
C4 N4 Ni1 172.7(5) . . ?
C5 N5 Ni1 164.4(5) . . ?
N1 C1 S1 179.6(7) . . ?
N2 C2 S2 179.1(7) . . ?
N3 C3 S3 178.8(8) . . ?
N4 C4 S4 178.3(6) . . ?
N5 C5 S5 179.1(6) . . ?
C33 N20 C25 109.9(4) . . ?
C33 N20 C29 108.0(5) . . ?
C25 N20 C29 110.1(5) . . ?
C33 N20 C21 110.4(5) . . ?
C25 N20 C21 108.3(4) . . ?
C29 N20 C21 110.1(4) . . ?
C22 C21 N20 115.9(4) . . ?
C22 C21 H21A 108.3 . . ?
N20 C21 H21A 108.3 . . ?
C22 C21 H21B 108.3 . . ?
N20 C21 H21B 108.3 . . ?
H21A C21 H21B 107.4 . . ?
C23 C22 C21 113.3(5) . . ?
C23 C22 H22A 108.9 . . ?
C21 C22 H22A 108.9 . . ?
C23 C22 H22B 108.9 . . ?
C21 C22 H22B 108.9 . . ?
H22A C22 H22B 107.7 . . ?
C22 C23 C24 113.1(5) . . ?
C22 C23 H23A 109.0 . . ?
C24 C23 H23A 109.0 . . ?
C22 C23 H23B 109.0 . . ?
C24 C23 H23B 109.0 . . ?
H23A C23 H23B 107.8 . . ?
C23 C24 H24A 109.5 . . ?
C23 C24 H24B 109.5 . . ?
H24A C24 H24B 109.5 . . ?
C23 C24 H24C 109.5 . . ?
H24A C24 H24C 109.5 . . ?
H24B C24 H24C 109.5 . . ?
C26 C25 N20 114.8(5) . . ?
C26 C25 H25A 108.6 . . ?
N20 C25 H25A 108.6 . . ?
C26 C25 H25B 108.6 . . ?
N20 C25 H25B 108.6 . . ?
H25A C25 H25B 107.5 . . ?
C25 C26 C27 111.8(6) . . ?
C25 C26 H26A 109.3 . . ?
C27 C26 H26A 109.3 . . ?
C25 C26 H26B 109.3 . . ?
C27 C26 H26B 109.3 . . ?
H26A C26 H26B 107.9 . . ?
C28 C27 C26 112.5(8) . . ?
C28 C27 H27A 109.1 . . ?
C26 C27 H27A 109.1 . . ?
C28 C27 H27B 109.1 . . ?
C26 C27 H27B 109.1 . . ?
H27A C27 H27B 107.8 . . ?
C27 C28 H28A 109.5 . . ?
C27 C28 H28B 109.5 . . ?
H28A C28 H28B 109.5 . . ?
C27 C28 H28C 109.5 . . ?
H28A C28 H28C 109.5 . . ?
H28B C28 H28C 109.5 . . ?
N20 C29 C30 114.7(6) . . ?
N20 C29 H29A 108.6 . . ?
C30 C29 H29A 108.6 . . ?
N20 C29 H29B 108.6 . . ?
C30 C29 H29B 108.6 . . ?
H29A C29 H29B 107.6 . . ?
C31 C30 C29 117.2(10) . . ?
C31 C30 H30A 108.0 . . ?
C29 C30 H30A 108.0 . . ?
C31 C30 H30B 108.0 . . ?
C29 C30 H30B 108.0 . . ?
H30A C30 H30B 107.2 . . ?
C30 C31 C32 111.6(12) . . ?
C30 C31 H31A 109.3 . . ?
C32 C31 H31A 109.3 . . ?
C30 C31 H31B 109.3 . . ?
C32 C31 H31B 109.3 . . ?
H31A C31 H31B 108.0 . . ?
C31 C32 H32A 109.5 . . ?
C31 C32 H32B 109.5 . . ?
H32A C32 H32B 109.5 . . ?
C31 C32 H32C 109.5 . . ?
H32A C32 H32C 109.5 . . ?
H32B C32 H32C 109.5 . . ?
N20 C33 C34 114.0(5) . . ?
N20 C33 H33A 108.8 . . ?
C34 C33 H33A 108.8 . . ?
N20 C33 H33B 108.7 . . ?
C34 C33 H33B 108.8 . . ?
H33A C33 H33B 107.6 . . ?
C35 C34 C33 114.4(8) . . ?
C35 C34 H34A 108.7 . . ?
C33 C34 H34A 108.7 . . ?
C35 C34 H34B 108.7 . . ?
C33 C34 H34B 108.7 . . ?
H34A C34 H34B 107.6 . . ?
C34 C35 C36 113.2(9) . . ?
C34 C35 H35A 108.9 . . ?
C36 C35 H35A 108.9 . . ?
C34 C35 H35B 108.9 . . ?
C36 C35 H35B 108.9 . . ?
H35A C35 H35B 107.7 . . ?
C35 C36 H36A 109.5 . . ?
C35 C36 H36B 109.5 . . ?
H36A C36 H36B 109.5 . . ?
C35 C36 H36C 109.5 . . ?
H36A C36 H36C 109.5 . . ?
H36B C36 H36C 109.5 . . ?
C49 N40 C45 112.1(5) . . ?
C49 N40 C41 109.3(5) . . ?
C45 N40 C41 109.7(5) . . ?
C49 N40 C53 108.3(5) . . ?
C45 N40 C53 107.6(5) . . ?
C41 N40 C53 109.8(5) . . ?
C42 C41 N40 119.6(6) . . ?
C42 C41 H41A 107.4 . . ?
N40 C41 H41A 107.4 . . ?
C42 C41 H41B 107.4 . . ?
N40 C41 H41B 107.4 . . ?
H41A C41 H41B 107.0 . . ?
C41 C42 C43 113.6(7) . . ?
C41 C42 H42A 108.8 . . ?
C43 C42 H42A 108.8 . . ?
C41 C42 H42B 108.8 . . ?
C43 C42 H42B 108.8 . . ?
H42A C42 H42B 107.7 . . ?
C44 C43 C42 116.5(7) . . ?
C44 C43 H43A 108.2 . . ?
C42 C43 H43A 108.2 . . ?
C44 C43 H43B 108.2 . . ?
C42 C43 H43B 108.2 . . ?
H43A C43 H43B 107.3 . . ?
C43 C44 H44A 109.5 . . ?
C43 C44 H44B 109.5 . . ?
H44A C44 H44B 109.5 . . ?
C43 C44 H44C 109.5 . . ?
H44A C44 H44C 109.5 . . ?
H44B C44 H44C 109.5 . . ?
C46 C45 N40 122.0(8) . . ?
C46 C45 H45A 106.8 . . ?
N40 C45 H45A 106.8 . . ?
C46 C45 H45B 106.8 . . ?
N40 C45 H45B 106.8 . . ?
H45A C45 H45B 106.7 . . ?
C45 C46 C47 110.3(9) . . ?
C45 C46 H46A 109.6 . . ?
C47 C46 H46A 109.6 . . ?
C45 C46 H46B 109.6 . . ?
C47 C46 H46B 109.6 . . ?
H46A C46 H46B 108.1 . . ?
C48 C47 C46 131.2(15) . . ?
C48 C47 H47A 104.5 . . ?
C46 C47 H47A 104.5 . . ?
C48 C47 H47B 104.5 . . ?
C46 C47 H47B 104.5 . . ?
H47A C47 H47B 105.6 . . ?
C47 C48 H48A 109.5 . . ?
C47 C48 H48B 109.5 . . ?
H48A C48 H48B 109.5 . . ?
C47 C48 H48C 109.5 . . ?
H48A C48 H48C 109.5 . . ?
H48B C48 H48C 109.5 . . ?
C50 C49 N40 117.9(7) . . ?
C50 C49 H49A 107.8 . . ?
N40 C49 H49A 107.8 . . ?
C50 C49 H49B 107.8 . . ?
N40 C49 H49B 107.8 . . ?
H49A C49 H49B 107.2 . . ?
C49 C50 C51 111.7(8) . . ?
C49 C50 H50A 109.3 . . ?
C51 C50 H50A 109.3 . . ?
C49 C50 H50B 109.3 . . ?
C51 C50 H50B 109.3 . . ?
H50A C50 H50B 107.9 . . ?
C52 C51 C50 115.5(11) . . ?
C52 C51 H51A 108.4 . . ?
C50 C51 H51A 108.4 . . ?
C52 C51 H51B 108.4 . . ?
C50 C51 H51B 108.4 . . ?
H51A C51 H51B 107.5 . . ?
C51 C52 H52A 109.5 . . ?
C51 C52 H52B 109.5 . . ?
H52A C52 H52B 109.5 . . ?
C51 C52 H52C 109.5 . . ?
H52A C52 H52C 109.5 . . ?
H52B C52 H52C 109.5 . . ?
C54 C53 N40 118.0(6) . . ?
C54 C53 H53A 107.8 . . ?
N40 C53 H53A 107.8 . . ?
C54 C53 H53B 107.8 . . ?
N40 C53 H53B 107.8 . . ?
H53A C53 H53B 107.1 . . ?
C53 C54 C55 114.2(7) . . ?
C53 C54 H54A 108.7 . . ?
C55 C54 H54A 108.7 . . ?
C53 C54 H54B 108.7 . . ?
C55 C54 H54B 108.7 . . ?
H54A C54 H54B 107.6 . . ?
C54 C55 C56 115.9(8) . . ?
C54 C55 H55A 108.3 . . ?
C56 C55 H55A 108.3 . . ?
C54 C55 H55B 108.3 . . ?
C56 C55 H55B 108.3 . . ?
H55A C55 H55B 107.4 . . ?
C55 C56 H56A 109.5 . . ?
C55 C56 H56B 109.5 . . ?
H56A C56 H56B 109.5 . . ?
C55 C56 H56C 109.5 . . ?
H56A C56 H56C 109.5 . . ?
H56B C56 H56C 109.5 . . ?
C73 N60 C65 108.0(5) . . ?
C73 N60 C61 112.2(5) . . ?
C65 N60 C61 110.7(5) . . ?
C73 N60 C69 109.1(5) . . ?
C65 N60 C69 109.0(5) . . ?
C61 N60 C69 107.8(5) . . ?
C62 C61 N60 113.0(7) . . ?
C62 C61 H61A 109.0 . . ?
N60 C61 H61A 109.0 . . ?
C62 C61 H61B 109.0 . . ?
N60 C61 H61B 109.0 . . ?
H61A C61 H61B 107.8 . . ?
C63 C62 C61 120.2(12) . . ?
C63 C62 H62A 107.3 . . ?
C61 C62 H62A 107.3 . . ?
C63 C62 H62B 107.3 . . ?
C61 C62 H62B 107.3 . . ?
H62A C62 H62B 106.9 . . ?
C62 C63 C64 118.7(15) . . ?
C62 C63 H63A 107.6 . . ?
C64 C63 H63A 107.6 . . ?
C62 C63 H63B 107.6 . . ?
C64 C63 H63B 107.6 . . ?
H63A C63 H63B 107.1 . . ?
C63 C64 H64A 109.5 . . ?
C63 C64 H64B 109.5 . . ?
H64A C64 H64B 109.5 . . ?
C63 C64 H64C 109.5 . . ?
H64A C64 H64C 109.5 . . ?
H64B C64 H64C 109.5 . . ?
N60 C65 C66 115.9(5) . . ?
N60 C65 H65A 108.3 . . ?
C66 C65 H65A 108.3 . . ?
N60 C65 H65B 108.3 . . ?
C66 C65 H65B 108.3 . . ?
H65A C65 H65B 107.4 . . ?
C67 C66 C65 113.0(7) . . ?
C67 C66 H66A 109.0 . . ?
C65 C66 H66A 109.0 . . ?
C67 C66 H66B 109.0 . . ?
C65 C66 H66B 109.0 . . ?
H66A C66 H66B 107.8 . . ?
C66 C67 C68 113.2(8) . . ?
C66 C67 H67A 108.9 . . ?
C68 C67 H67A 108.9 . . ?
C66 C67 H67B 108.9 . . ?
C68 C67 H67B 108.9 . . ?
H67A C67 H67B 107.7 . . ?
C67 C68 H68A 109.5 . . ?
C67 C68 H68B 109.5 . . ?
H68A C68 H68B 109.5 . . ?
C67 C68 H68C 109.5 . . ?
H68A C68 H68C 109.5 . . ?
H68B C68 H68C 109.5 . . ?
C70 C69 N60 115.5(5) . . ?
C70 C69 H69A 108.4 . . ?
N60 C69 H69A 108.4 . . ?
C70 C69 H69B 108.4 . . ?
N60 C69 H69B 108.4 . . ?
H69A C69 H69B 107.5 . . ?
C71 C70 C69 110.3(8) . . ?
C71 C70 H70A 109.6 . . ?
C69 C70 H70A 109.6 . . ?
C71 C70 H70B 109.6 . . ?
C69 C70 H70B 109.6 . . ?
H70A C70 H70B 108.1 . . ?
C70 C71 C72 110.9(10) . . ?
C70 C71 H71A 109.5 . . ?
C72 C71 H71A 109.5 . . ?
C70 C71 H71B 109.5 . . ?
C72 C71 H71B 109.5 . . ?
H71A C71 H71B 108.0 . . ?
C71 C72 H72A 109.5 . . ?
C71 C72 H72B 109.5 . . ?
H72A C72 H72B 109.5 . . ?
C71 C72 H72C 109.5 . . ?
H72A C72 H72C 109.5 . . ?
H72B C72 H72C 109.5 . . ?
N60 C73 C74 115.1(5) . . ?
N60 C73 H73A 108.5 . . ?
C74 C73 H73A 108.5 . . ?
N60 C73 H73B 108.5 . . ?
C74 C73 H73B 108.5 . . ?
H73A C73 H73B 107.5 . . ?
C75 C74 C73 110.9(7) . . ?
C75 C74 H74A 109.5 . . ?
C73 C74 H74A 109.5 . . ?
C75 C74 H74B 109.5 . . ?
C73 C74 H74B 109.5 . . ?
H74A C74 H74B 108.0 . . ?
C76 C75 C74 114.9(9) . . ?
C76 C75 H75A 108.6 . . ?
C74 C75 H75A 108.6 . . ?
C76 C75 H75B 108.6 . . ?
C74 C75 H75B 108.6 . . ?
H75A C75 H75B 107.5 . . ?
C75 C76 H76A 109.5 . . ?
C75 C76 H76B 109.5 . . ?
H76A C76 H76B 109.5 . . ?
C75 C76 H76C 109.5 . . ?
H76A C76 H76C 109.5 . . ?
H76B C76 H76C 109.5 . . ?

loop_
_geom_bond_atom_site_label_1
_geom_bond_atom_site_label_2
_geom_bond_distance
_geom_bond_site_symmetry_2
_geom_bond_publ_flag
Ni1 N1 1.978(6) . ?
Ni1 N3 2.022(6) . ?
Ni1 N2 2.031(6) . ?
Ni1 N4 2.033(5) . ?
Ni1 N5 2.038(5) . ?
S1 C1 1.617(7) . ?
S2 C2 1.618(7) . ?
S3 C3 1.617(7) . ?
S4 C4 1.623(7) . ?
S5 C5 1.628(7) . ?
N1 C1 1.148(6) . ?
N2 C2 1.149(7) . ?
N3 C3 1.136(7) . ?
N4 C4 1.154(6) . ?
N5 C5 1.155(6) . ?
N20 C33 1.503(7) . ?
N20 C25 1.516(7) . ?
N20 C29 1.522(7) . ?
N20 C21 1.527(7) . ?
C21 C22 1.515(7) . ?
C21 H21A 0.9700 . ?
C21 H21B 0.9700 . ?
C22 C23 1.501(8) . ?
C22 H22A 0.9700 . ?
C22 H22B 0.9700 . ?
C23 C24 1.512(8) . ?
C23 H23A 0.9700 . ?
C23 H23B 0.9700 . ?
C24 H24A 0.9600 . ?
C24 H24B 0.9600 . ?
C24 H24C 0.9600 . ?
C25 C26 1.508(8) . ?
C25 H25A 0.9700 . ?
C25 H25B 0.9700 . ?
C26 C27 1.512(9) . ?
C26 H26A 0.9700 . ?
C26 H26B 0.9700 . ?
C27 C28 1.491(12) . ?
C27 H27A 0.9700 . ?
C27 H27B 0.9700 . ?
C28 H28A 0.9600 . ?
C28 H28B 0.9600 . ?
C28 H28C 0.9600 . ?
C29 C30 1.554(11) . ?
C29 H29A 0.9700 . ?
C29 H29B 0.9700 . ?
C30 C31 1.441(12) . ?
C30 H30A 0.9700 . ?
C30 H30B 0.9700 . ?
C31 C32 1.520(16) . ?
C31 H31A 0.9700 . ?
C31 H31B 0.9700 . ?
C32 H32A 0.9600 . ?
C32 H32B 0.9600 . ?
C32 H32C 0.9600 . ?
C33 C34 1.547(9) . ?
C33 H33A 0.9700 . ?
C33 H33B 0.9700 . ?
C34 C35 1.463(9) . ?
C34 H34A 0.9700 . ?
C34 H34B 0.9700 . ?
C35 C36 1.523(12) . ?
C35 H35A 0.9700 . ?
C35 H35B 0.9700 . ?
C36 H36A 0.9600 . ?
C36 H36B 0.9600 . ?
C36 H36C 0.9600 . ?
N40 C49 1.499(8) . ?
N40 C45 1.507(8) . ?
N40 C41 1.530(8) . ?
N40 C53 1.534(8) . ?
C41 C42 1.445(9) . ?
C41 H41A 0.9700 . ?
C41 H41B 0.9700 . ?
C42 C43 1.486(9) . ?
C42 H42A 0.9700 . ?
C42 H42B 0.9700 . ?
C43 C44 1.456(9) . ?
C43 H43A 0.9700 . ?
C43 H43B 0.9700 . ?
C44 H44A 0.9600 . ?
C44 H44B 0.9600 . ?
C44 H44C 0.9600 . ?
C45 C46 1.415(10) . ?
C45 H45A 0.9700 . ?
C45 H45B 0.9700 . ?
C46 C47 1.523(14) . ?
C46 H46A 0.9700 . ?
C46 H46B 0.9700 . ?
C47 C48 1.372(9) . ?
C47 H47A 0.9700 . ?
C47 H47B 0.9700 . ?
C48 H48A 0.9600 . ?
C48 H48B 0.9600 . ?
C48 H48C 0.9600 . ?
C49 C50 1.471(9) . ?
C49 H49A 0.9700 . ?
C49 H49B 0.9700 . ?
C50 C51 1.507(11) . ?
C50 H50A 0.9700 . ?
C50 H50B 0.9700 . ?
C51 C52 1.446(8) . ?
C51 H51A 0.9700 . ?
C51 H51B 0.9700 . ?
C52 H52A 0.9600 . ?
C52 H52B 0.9600 . ?
C52 H52C 0.9600 . ?
C53 C54 1.463(9) . ?
C53 H53A 0.9700 . ?
C53 H53B 0.9700 . ?
C54 C55 1.468(9) . ?
C54 H54A 0.9700 . ?
C54 H54B 0.9700 . ?
C55 C56 1.494(10) . ?
C55 H55A 0.9700 . ?
C55 H55B 0.9700 . ?
C56 H56A 0.9600 . ?
C56 H56B 0.9600 . ?
C56 H56C 0.9600 . ?
N60 C73 1.508(8) . ?
N60 C65 1.509(7) . ?
N60 C61 1.527(8) . ?
N60 C69 1.548(8) . ?
C61 C62 1.518(12) . ?
C61 H61A 0.9700 . ?
C61 H61B 0.9700 . ?
C62 C63 1.444(9) . ?
C62 H62A 0.9700 . ?
C62 H62B 0.9700 . ?
C63 C64 1.469(16) . ?
C63 H63A 0.9700 . ?
C63 H63B 0.9700 . ?
C64 H64A 0.9600 . ?
C64 H64B 0.9600 . ?
C64 H64C 0.9600 . ?
C65 C66 1.520(9) . ?
C65 H65A 0.9700 . ?
C65 H65B 0.9700 . ?
C66 C67 1.463(9) . ?
C66 H66A 0.9700 . ?
C66 H66B 0.9700 . ?
C67 C68 1.523(11) . ?
C67 H67A 0.9700 . ?
C67 H67B 0.9700 . ?
C68 H68A 0.9600 . ?
C68 H68B 0.9600 . ?
C68 H68C 0.9600 . ?
C69 C70 1.535(9) . ?
C69 H69A 0.9700 . ?
C69 H69B 0.9700 . ?
C70 C71 1.482(11) . ?
C70 H70A 0.9700 . ?
C70 H70B 0.9700 . ?
C71 C72 1.523(13) . ?
C71 H71A 0.9700 . ?
C71 H71B 0.9700 . ?
C72 H72A 0.9600 . ?
C72 H72B 0.9600 . ?
C72 H72C 0.9600 . ?
C73 C74 1.513(9) . ?
C73 H73A 0.9700 . ?
C73 H73B 0.9700 . ?
C74 C75 1.496(11) . ?
C74 H74A 0.9700 . ?
C74 H74B 0.9700 . ?
C75 C76 1.387(13) . ?
C75 H75A 0.9700 . ?
C75 H75B 0.9700 . ?
C76 H76A 0.9600 . ?
C76 H76B 0.9600 . ?
C76 H76C 0.9600 . ?

loop_
_geom_torsion_atom_site_label_1
_geom_torsion_atom_site_label_2
_geom_torsion_atom_site_label_3
_geom_torsion_atom_site_label_4
_geom_torsion
_geom_torsion_site_symmetry_1
_geom_torsion_site_symmetry_2
_geom_torsion_site_symmetry_3
_geom_torsion_site_symmetry_4
_geom_torsion_publ_flag
C33 N20 C21 C22 -54.8(7) . . . . ?
C25 N20 C21 C22 -175.2(5) . . . . ?
C29 N20 C21 C22 64.4(7) . . . . ?
N20 C21 C22 C23 176.2(5) . . . . ?
C21 C22 C23 C24 179.6(6) . . . . ?
C33 N20 C25 C26 58.5(7) . . . . ?
C29 N20 C25 C26 -60.3(7) . . . . ?
C21 N20 C25 C26 179.3(5) . . . . ?
N20 C25 C26 C27 175.0(6) . . . . ?
C25 C26 C27 C28 -179.7(8) . . . . ?
C33 N20 C29 C30 -173.0(6) . . . . ?
C25 N20 C29 C30 -53.0(7) . . . . ?
C21 N20 C29 C30 66.4(7) . . . . ?
N20 C29 C30 C31 -178.8(8) . . . . ?
C29 C30 C31 C32 -177.2(9) . . . . ?
C25 N20 C33 C34 56.3(7) . . . . ?
C29 N20 C33 C34 176.4(5) . . . . ?
C21 N20 C33 C34 -63.2(7) . . . . ?
N20 C33 C34 C35 169.0(6) . . . . ?
C33 C34 C35 C36 178.9(7) . . . . ?
C49 N40 C41 C42 -178.9(6) . . . . ?
C45 N40 C41 C42 57.8(8) . . . . ?
C53 N40 C41 C42 -60.2(8) . . . . ?
N40 C41 C42 C43 175.8(6) . . . . ?
C41 C42 C43 C44 173.3(7) . . . . ?
C49 N40 C45 C46 53.4(9) . . . . ?
C41 N40 C45 C46 175.1(7) . . . . ?
C53 N40 C45 C46 -65.6(8) . . . . ?
N40 C45 C46 C47 178.8(7) . . . . ?
C45 C46 C47 C48 171.8(13) . . . . ?
C45 N40 C49 C50 54.7(9) . . . . ?
C41 N40 C49 C50 -67.2(8) . . . . ?
C53 N40 C49 C50 173.2(7) . . . . ?
N40 C49 C50 C51 177.5(8) . . . . ?
C49 C50 C51 C52 177.1(10) . . . . ?
C49 N40 C53 C54 68.7(8) . . . . ?
C45 N40 C53 C54 -170.0(6) . . . . ?
C41 N40 C53 C54 -50.7(8) . . . . ?
N40 C53 C54 C55 -168.1(6) . . . . ?
C53 C54 C55 C56 -174.5(7) . . . . ?
C73 N60 C61 C62 55.1(9) . . . . ?
C65 N60 C61 C62 -65.6(9) . . . . ?
C69 N60 C61 C62 175.3(8) . . . . ?
N60 C61 C62 C63 130.2(14) . . . . ?
C61 C62 C63 C64 179.3(13) . . . . ?
C73 N60 C65 C66 173.8(6) . . . . ?
C61 N60 C65 C66 -62.9(8) . . . . ?
C69 N60 C65 C66 55.5(8) . . . . ?
N60 C65 C66 C67 168.9(7) . . . . ?
C65 C66 C67 C68 177.8(8) . . . . ?
C73 N60 C69 C70 -52.6(8) . . . . ?
C65 N60 C69 C70 65.1(8) . . . . ?
C61 N60 C69 C70 -174.7(6) . . . . ?
N60 C69 C70 C71 -165.1(7) . . . . ?
C69 C70 C71 C72 -173.0(8) . . . . ?
C65 N60 C73 C74 177.6(7) . . . . ?
C61 N60 C73 C74 55.3(8) . . . . ?
C69 N60 C73 C74 -64.1(8) . . . . ?
N60 C73 C74 C75 174.0(8) . . . . ?
C73 C74 C75 C76 176.6(12) . . . . ?
